data_2005094
loop_
_publ_author_name
'Martinez-Alcazar, M. P.'
'Fonseca, I.'
'Cano, F. H.'

_publ_section_title
;
 2,3-Dihydro-1,4-dithiaphenanthrene 1,4-Dioxide
;
_journal_issue 7
_journal_name_full 'Acta Crystallographica Section C'
_journal_page_first 1787
_journal_page_last 1789
_journal_paper_doi 10.1107/S0108270196001771
_journal_volume 52
_journal_year 1996
_chemical_formula_sum 'C12 H10 O2 S2'
_chemical_formula_weight 250.32
_chemical_name_systematic
;
 1,2,3,4-tetrahydro-1,4-disulfinylphenanthrene
;
_space_group_IT_number 61
_symmetry_cell_setting orthorhombic
_symmetry_space_group_name_Hall '-P 2ac 2ab'
_symmetry_space_group_name_H-M 'P b c a'
_audit_creation_method SHELXL
_cell_angle_alpha 90.00
_cell_angle_beta 90.00
_cell_angle_gamma 90.00
_cell_formula_units_Z 8
_cell_length_a 9.391(2)
_cell_length_b 11.140(2)
_cell_length_c 20.373(4)
_cell_measurement_reflns_used 47
_cell_measurement_temperature 293(2)
_cell_measurement_theta_max 33
_cell_measurement_theta_min 6
_cell_volume 2131.3(7)
_computing_cell_refinement 'LSUCRE (Appleman, 1971)'
_computing_data_collection 'Seifert XRD 3000S software'
_computing_data_reduction 'XRAY80 1(Stewart, Kundell & Baldwin, 1980)'
_computing_molecular_graphics 'Xtal3.0 (Hall & Stewart, 1990)'
_computing_publication_material SHELXL93
_computing_structure_refinement 'SHELXL93 (Sheldrick, 1993)'
_computing_structure_solution 'MULTAN80 (Main et al., 1980)'
_diffrn_ambient_temperature 293(2)
_diffrn_measurement_device 'Seifert XRD 3000S'
_diffrn_measurement_method \w/2\q
_diffrn_radiation_monochromator graphite
_diffrn_radiation_source 'fine-focus sealed tube'
_diffrn_radiation_type CuK\a
_diffrn_radiation_wavelength 1.54180
_diffrn_reflns_av_R_equivalents 0.0000
_diffrn_reflns_av_sigmaI/netI 0.0677
_diffrn_reflns_limit_h_max 10
_diffrn_reflns_limit_h_min 0
_diffrn_reflns_limit_k_max 11
_diffrn_reflns_limit_k_min 0
_diffrn_reflns_limit_l_max 22
_diffrn_reflns_limit_l_min 0
_diffrn_reflns_number 1524
_diffrn_reflns_theta_max 60
_diffrn_reflns_theta_min 4.34
_diffrn_standards_decay_% 0
_diffrn_standards_interval_time 90
_diffrn_standards_number 2
_exptl_absorpt_coefficient_mu 4.367
_exptl_absorpt_correction_T_max 0.838
_exptl_absorpt_correction_T_min 0.463
_exptl_absorpt_correction_type 'empirical (DIFABS; Walker & Stewart, 1983)'
_exptl_crystal_colour colourless
_exptl_crystal_density_diffrn 1.560
_exptl_crystal_density_method 'not measured'
_exptl_crystal_description prism
_exptl_crystal_F_000 1040
_exptl_crystal_size_max 0.33
_exptl_crystal_size_mid 0.13
_exptl_crystal_size_min 0.10
_refine_diff_density_max 0.42
_refine_diff_density_min -0.22
_refine_ls_extinction_method none
_refine_ls_goodness_of_fit_all 0.883
_refine_ls_goodness_of_fit_obs 1.023
_refine_ls_hydrogen_treatment 'H atoms refined isotropically'
_refine_ls_matrix_type full
_refine_ls_number_parameters 185
_refine_ls_number_reflns 1524
_refine_ls_number_restraints 0
_refine_ls_restrained_S_all 0.883
_refine_ls_restrained_S_obs 1.023
_refine_ls_R_factor_all 0.0818
_refine_ls_R_factor_obs 0.0435
_refine_ls_shift/esd_max 0.000
_refine_ls_shift/esd_mean 0.000
_refine_ls_structure_factor_coef Fsqd
_refine_ls_weighting_scheme
;
calc w = 1/[\s^2^(F~o~^2^) + (0.057P)^2^]
where P = 1/3[max(F~o~^2^,0) + 2F~c~^2^]
;
_refine_ls_wR_factor_all 0.1058
_refine_ls_wR_factor_obs 0.0917
_reflns_number_observed 929
_reflns_number_total 1524
_reflns_observed_criterion >2sigma(I)
_cod_data_source_file bm1051.cif
_cod_data_source_block soso
_cod_database_code 2005094

loop_
_symmetry_equiv_pos_as_xyz
'x, y, z'
'-x+1/2, -y, z+1/2'
'-x, y+1/2, -z+1/2'
'x+1/2, -y+1/2, -z'
'-x, -y, -z'
'x+1/2, y, -z+1/2'
'x, -y+1/2, z+1/2'
'-x+1/2, y+1/2, z'

loop_
_atom_site_aniso_label
_atom_site_aniso_U_11
_atom_site_aniso_U_22
_atom_site_aniso_U_33
_atom_site_aniso_U_12
_atom_site_aniso_U_13
_atom_site_aniso_U_23
S1 0.0344(7) 0.0538(9) 0.0392(6) -0.0014(7) 0.0109(6) 0.0060(6)
C2 0.084(6) 0.153(9) 0.051(4) -0.067(6) -0.032(4) 0.049(5)
C3 0.036(3) 0.063(4) 0.044(3) 0.004(3) -0.007(3) 0.006(3)
S4 0.0539(9) 0.0327(7) 0.0347(5) -0.0145(7) -0.0097(6) 0.0019(5)
C5 0.019(2) 0.024(3) 0.030(2) 0.002(2) 0.001(2) -0.003(2)
C6 0.028(3) 0.023(3) 0.031(2) -0.001(2) 0.001(2) 0.001(2)
C7 0.021(3) 0.029(3) 0.052(3) -0.005(2) 0.005(2) 0.002(2)
C8 0.031(3) 0.031(3) 0.044(3) -0.003(3) -0.005(2) -0.008(2)
C9 0.039(3) 0.036(3) 0.038(2) 0.005(3) -0.014(2) -0.004(2)
C10 0.049(4) 0.041(3) 0.031(2) 0.012(3) 0.000(3) -0.004(2)
C11 0.033(3) 0.038(3) 0.042(2) -0.001(3) 0.011(3) 0.010(2)
C12 0.031(3) 0.023(3) 0.039(2) -0.006(3) 0.002(2) -0.002(2)
C13 0.017(2) 0.019(3) 0.033(2) 0.004(2) 0.000(2) -0.002(2)
C14 0.018(2) 0.027(3) 0.039(2) 0.008(2) 0.001(2) -0.002(2)
O15 0.102(4) 0.050(2) 0.058(2) -0.023(3) 0.020(2) 0.018(2)
O16 0.100(4) 0.060(3) 0.071(2) 0.048(3) -0.028(2) -0.027(2)

loop_
_atom_site_label
_atom_site_occupancy
_atom_site_fract_x
_atom_site_fract_y
_atom_site_fract_z
_atom_site_U_iso_or_equiv
_atom_site_thermal_displace_type
_atom_site_calc_flag
_atom_site_type_symbol
S1 1 0.97424(14) 0.18203(12) 0.05255(5) 0.0425(4) Uani d S
C2 1 0.8118(10) 0.1284(10) 0.0194(4) 0.096(4) Uani d C
H21 1 0.8035(78) 0.1487(64) -0.0076(31) 0.083(29) Uiso d H
H22 1 0.7579(141) 0.2165(113) 0.0230(63) 0.286(73) Uiso d H
C3 1 0.7017(6) 0.0698(6) 0.0584(3) 0.048(2) Uani d C
H31 1 0.6457(65) 0.0306(53) 0.0382(26) 0.079(23) Uiso d H
H32 1 0.6408(66) 0.1305(58) 0.0801(27) 0.093(23) Uiso d H
S4 1 0.77086(15) -0.02313(11) 0.12301(5) 0.0405(4) Uani d S
C5 1 0.8512(5) 0.0946(4) 0.1692(2) 0.0244(10) Uani d C
C6 1 0.9337(5) 0.1803(4) 0.1390(2) 0.0273(11) Uani d C
C7 1 1.0074(5) 0.2680(4) 0.1761(2) 0.0338(12) Uani d C
H7 1 1.0662(56) 0.3349(43) 0.1488(22) 0.069(16) Uiso d H
C8 1 0.9961(5) 0.2670(4) 0.2423(2) 0.0354(12) Uani d C
H8 1 1.0386(54) 0.3288(42) 0.2669(23) 0.064(17) Uiso d H
C9 1 0.8992(6) 0.1830(5) 0.3456(2) 0.0378(13) Uani d C
H9 1 0.9533(68) 0.2495(50) 0.3646(27) 0.090(21) Uiso d H
C10 1 0.8165(6) 0.1007(5) 0.3764(2) 0.0404(13) Uani d C
H10 1 0.8021(53) 0.1030(42) 0.4203(23) 0.062(16) Uiso d H
C11 1 0.7389(6) 0.0164(5) 0.3404(2) 0.0377(12) Uani d C
H11 1 0.6745(51) -0.0334(40) 0.3582(20) 0.042(15) Uiso d H
C12 1 0.7474(6) 0.0146(4) 0.2739(2) 0.0313(11) Uani d C
H12 1 0.6995(47) -0.0318(36) 0.2553(19) 0.031(15) Uiso d H
C13 1 0.8345(5) 0.0954(4) 0.2389(2) 0.0229(10) Uani d C
C14 1 0.9118(4) 0.1831(4) 0.2760(2) 0.0282(10) Uani d C
O15 1 0.9876(5) 0.3088(3) 0.0340(2) 0.0701(12) Uani d O
O16 1 0.8927(5) -0.0924(3) 0.0934(2) 0.0770(14) Uani d O

loop_
_atom_type_symbol
_atom_type_description
_atom_type_scat_dispersion_real
_atom_type_scat_dispersion_imag
_atom_type_scat_source
C C 0.0181 0.0091 'International Tables Vol C Tables 4.2.6.8 and 6.1.1.4'
H H 0.0000 0.0000 'International Tables Vol C Tables 4.2.6.8 and 6.1.1.4'
O O 0.0492 0.0322 'International Tables Vol C Tables 4.2.6.8 and 6.1.1.4'
S S 0.3331 0.5567 'International Tables Vol C Tables 4.2.6.8 and 6.1.1.4'

loop_
_geom_angle_atom_site_label_1
_geom_angle_atom_site_label_2
_geom_angle_atom_site_label_3
_geom_angle
_geom_angle_publ_flag
O15 S1 C2 107.5(4) yes
O15 S1 C6 106.2(2) yes
C2 S1 C6 100.8(3) yes
C3 C2 S1 123.5(5) yes
C2 C3 S4 113.7(5) yes
O16 S4 C5 105.5(2) yes
O16 S4 C3 106.1(3) yes
C5 S4 C3 96.7(3) yes
C6 C5 C13 120.2(4) no
C6 C5 S4 120.8(3) yes
C13 C5 S4 118.9(3) yes
C5 C6 C7 121.1(4) no
C5 C6 S1 124.3(3) yes
C7 C6 S1 114.3(3) yes
C8 C7 C6 119.2(5) no
C7 C8 C14 122.5(5) no
C10 C9 C14 120.6(5) no
C9 C10 C11 120.7(5) no
C12 C11 C10 120.2(5) no
C11 C12 C13 122.0(5) no
C12 C13 C5 124.2(4) no
C12 C13 C14 117.5(4) no
C5 C13 C14 118.2(4) no
C8 C14 C9 122.4(4) no
C8 C14 C13 118.8(4) no
C9 C14 C13 118.9(4) no

loop_
_geom_bond_atom_site_label_1
_geom_bond_atom_site_label_2
_geom_bond_distance
_geom_bond_publ_flag
S1 O15 1.467(4) yes
S1 C2 1.772(7) yes
S1 C6 1.802(4) yes
C2 C3 1.459(9) yes
C3 S4 1.795(5) yes
S4 O16 1.506(4) yes
S4 C5 1.782(4) yes
C5 C6 1.376(5) yes
C5 C13 1.428(5) no
C6 C7 1.415(6) no
C7 C8 1.353(7) no
C8 C14 1.405(6) no
C9 C10 1.355(7) no
C9 C14 1.423(6) no
C10 C11 1.397(7) no
C11 C12 1.357(6) no
C12 C13 1.410(6) no
C13 C14 1.433(5) no

loop_
_geom_torsion_atom_site_label_1
_geom_torsion_atom_site_label_2
_geom_torsion_atom_site_label_3
_geom_torsion_atom_site_label_4
_geom_torsion
_geom_torsion_publ_flag
O15 S1 C2 C3 -125.9(8) ?
C6 S1 C2 C3 -14.8(10) yes
S1 C2 C3 S4 -35.9(11) yes
C2 C3 S4 O16 -43.4(7) ?
C2 C3 S4 C5 64.8(7) yes
O16 S4 C5 C6 62.0(4) ?
C3 S4 C5 C6 -46.8(4) yes
O16 S4 C5 C13 -114.9(4) ?
C3 S4 C5 C13 136.3(4) ?
C13 C5 C6 C7 2.2(7) ?
S4 C5 C6 C7 -174.7(3) ?
C13 C5 C6 S1 174.9(3) ?
S4 C5 C6 S1 -2.0(6) yes
O15 S1 C6 C5 148.2(4) ?
C2 S1 C6 C5 36.3(5) yes
O15 S1 C6 C7 -38.6(4) ?
C2 S1 C6 C7 -150.6(5) ?
C5 C6 C7 C8 0.1(7) ?
S1 C6 C7 C8 -173.3(4) ?
C6 C7 C8 C14 -1.2(8) ?
C14 C9 C10 C11 -1.7(8) ?
C9 C10 C11 C12 1.1(8) ?
C10 C11 C12 C13 0.8(8) ?
C11 C12 C13 C5 177.7(5) ?
C11 C12 C13 C14 -1.9(7) ?
C6 C5 C13 C12 177.1(4) ?
S4 C5 C13 C12 -6.0(6) ?
C6 C5 C13 C14 -3.3(6) ?
S4 C5 C13 C14 173.6(3) ?
C7 C8 C14 C9 -179.4(5) ?
C7 C8 C14 C13 0.0(7) ?
C10 C9 C14 C8 179.9(4) ?
C10 C9 C14 C13 0.5(7) ?
C12 C13 C14 C8 -178.1(4) ?
C5 C13 C14 C8 2.3(6) ?
C12 C13 C14 C9 1.3(6) ?
C5 C13 C14 C9 -178.3(4) ?

loop_
_cod_related_entry_id
_cod_related_entry_database
_cod_related_entry_code
1 ChemSpider 21138275
